data_4033858
loop_
_publ_author_name
'Liu, Tingting'
'Wu, Haibo'
'Jiang, Hongyun'
'Zhang, Lan'
'Zhang, Yanning'
'Mao, Liangang'

_publ_section_title
;
 Echingridimer A, an Oxaspiro Dimeric Sesquiterpenoid with a 6/6/5/6/6
 Fused Ring System from <i>Echinops grijsii</i> and Aphicidal Activity
 Evaluation.
;
_journal_issue 17
_journal_name_full 'The Journal of organic chemistry'
_journal_page_first 10757
_journal_page_last 10763
_journal_paper_doi 10.1021/acs.joc.9b01212
_journal_volume 84
_journal_year 2019
_chemical_absolute_configuration ad
_chemical_formula_moiety 'C30 H42 O4, 0.5(C6 H14)'
_chemical_formula_sum 'C33 H49 O4'
_chemical_formula_weight 509.72
_space_group_crystal_system triclinic
_space_group_IT_number 1
_space_group_name_Hall 'P 1'
_space_group_name_H-M_alt 'P 1'
_atom_sites_solution_hydrogens geom
_audit_creation_date 2017-10-18
_audit_creation_method
;
  Olex2 1.1
  (compiled 2011.02.15 svn.r1672, GUI svn.r3494)
;
_cell_angle_alpha 108.971(5)
_cell_angle_beta 90.502(4)
_cell_angle_gamma 107.466(4)
_cell_formula_units_Z 2
_cell_length_a 8.0294(4)
_cell_length_b 12.7216(6)
_cell_length_c 16.3848(10)
_cell_measurement_reflns_used 4800
_cell_measurement_temperature 106.6
_cell_measurement_theta_max 71.5542
_cell_measurement_theta_min 3.8756
_cell_volume 1499.25(15)
_computing_cell_refinement
;
CrysAlisPro, Agilent Technologies,
Version 1.171.35.11 (release 16-05-2011 CrysAlis171 .NET)
(compiled May 16 2011,17:55:39)
;
_computing_data_collection
;
CrysAlisPro, Agilent Technologies,
Version 1.171.35.11 (release 16-05-2011 CrysAlis171 .NET)
(compiled May 16 2011,17:55:39)
;
_computing_data_reduction
;
CrysAlisPro, Agilent Technologies,
Version 1.171.35.11 (release 16-05-2011 CrysAlis171 .NET)
(compiled May 16 2011,17:55:39)
;
_computing_molecular_graphics
;
O. V. Dolomanov, L. J. Bourhis, R. J. Gildea, J. A. K. Howard and H. Puschmann,
OLEX2: a complete structure solution, refinement and analysis program.
J. Appl. Cryst. (2009). 42, 339-341.
;
_computing_publication_material
;
O. V. Dolomanov, L. J. Bourhis, R. J. Gildea, J. A. K. Howard and H. Puschmann,
OLEX2: a complete structure solution, refinement and analysis program.
J. Appl. Cryst. (2009). 42, 339-341.
;
_computing_structure_refinement 'SHELXL-2014/7 (Sheldrick, 2014)'
_computing_structure_solution 'A short history of SHELX (Sheldrick, 2007)/Bruker'
_diffrn_ambient_temperature 106.6
_diffrn_detector_area_resol_mean 16.0971
_diffrn_measured_fraction_theta_full 1.000
_diffrn_measured_fraction_theta_max 0.974
_diffrn_measurement_details
;
#__ type_ start__ end____ width___ exp.time_
  1 omega   49.00   75.00   1.0000    2.0000
omega____ theta____ kappa____ phi______ frames
    -       34.8036 -102.0000 -127.0000 26

#__ type_ start__ end____ width___ exp.time_
  2 omega   86.00  111.00   1.0000    4.0000
omega____ theta____ kappa____ phi______ frames
    -      108.0000 -110.0000  -37.0000 25

#__ type_ start__ end____ width___ exp.time_
  3 omega   62.00  109.00   1.0000    4.0000
omega____ theta____ kappa____ phi______ frames
    -      108.0000 -104.0000   94.0000 47

#__ type_ start__ end____ width___ exp.time_
  4 omega    2.00   29.00   1.0000    2.0000
omega____ theta____ kappa____ phi______ frames
    -       34.8036 -102.0000 -127.0000 27

#__ type_ start__ end____ width___ exp.time_
  5 omega    5.00   69.00   1.0000    2.0000
omega____ theta____ kappa____ phi______ frames
    -       34.8036 -102.0000   24.0000 64

#__ type_ start__ end____ width___ exp.time_
  6 omega   51.00   98.00   1.0000    4.0000
omega____ theta____ kappa____ phi______ frames
    -      108.0000 -102.0000   52.0000 47

#__ type_ start__ end____ width___ exp.time_
  7 omega    8.00   66.00   1.0000    2.0000
omega____ theta____ kappa____ phi______ frames
    -       34.8036 -102.0000 -155.0000 58

#__ type_ start__ end____ width___ exp.time_
  8 omega   51.00  111.00   1.0000    4.0000
omega____ theta____ kappa____ phi______ frames
    -      108.0000 -102.0000 -155.0000 60

#__ type_ start__ end____ width___ exp.time_
  9 omega  -21.00   18.00   1.0000    2.0000
omega____ theta____ kappa____ phi______ frames
    -       -8.5000  -77.0000 -120.0000 39

#__ type_ start__ end____ width___ exp.time_
 10 omega  -68.00  -39.00   1.0000    2.0000
omega____ theta____ kappa____ phi______ frames
    -       -8.5000  -77.0000 -120.0000 29

#__ type_ start__ end____ width___ exp.time_
 11 omega   45.00  131.00   1.0000    4.0000
omega____ theta____ kappa____ phi______ frames
    -      108.0000  -77.0000 -120.0000 86

#__ type_ start__ end____ width___ exp.time_
 12 omega  -29.00    7.00   1.0000    2.0000
omega____ theta____ kappa____ phi______ frames
    -       -8.5000  -45.0000  -30.0000 36

#__ type_ start__ end____ width___ exp.time_
 13 omega  -16.00   61.00   1.0000    2.0000
omega____ theta____ kappa____ phi______ frames
    -       34.8036  -77.0000   90.0000 77

#__ type_ start__ end____ width___ exp.time_
 14 omega  -77.00  -36.00   1.0000    2.0000
omega____ theta____ kappa____ phi______ frames
    -       -8.5000  -45.0000  -30.0000 41

#__ type_ start__ end____ width___ exp.time_
 15 omega  -33.00   54.00   1.0000    2.0000
omega____ theta____ kappa____ phi______ frames
    -       34.8036  -37.0000 -120.0000 87

#__ type_ start__ end____ width___ exp.time_
 16 omega   74.00  118.00   1.0000    4.0000
omega____ theta____ kappa____ phi______ frames
    -      108.0000   15.0000  -90.0000 44

#__ type_ start__ end____ width___ exp.time_
 17 omega   24.00   55.00   1.0000    2.0000
omega____ theta____ kappa____ phi______ frames
    -       -8.5000   45.0000    0.0000 31

#__ type_ start__ end____ width___ exp.time_
 18 omega  -25.00   13.00   1.0000    2.0000
omega____ theta____ kappa____ phi______ frames
    -       -8.5000   45.0000    0.0000 38

#__ type_ start__ end____ width___ exp.time_
 19 omega   33.00   80.00   1.0000    2.0000
omega____ theta____ kappa____ phi______ frames
    -       56.0000   70.0000  -91.0000 47

#__ type_ start__ end____ width___ exp.time_
 20 omega   34.00   87.00   1.0000    2.0000
omega____ theta____ kappa____ phi______ frames
    -       56.0000   71.0000  177.0000 53

#__ type_ start__ end____ width___ exp.time_
 21 omega   90.00  123.00   1.0000    2.0000
omega____ theta____ kappa____ phi______ frames
    -       56.0000   74.0000    5.0000 33

#__ type_ start__ end____ width___ exp.time_
 22 omega   31.00   85.00   1.0000    2.0000
omega____ theta____ kappa____ phi______ frames
    -       56.0000   74.0000    5.0000 54

#__ type_ start__ end____ width___ exp.time_
 23 omega  127.00  174.00   1.0000    4.0000
omega____ theta____ kappa____ phi______ frames
    -      108.0000   77.0000   60.0000 47

#__ type_ start__ end____ width___ exp.time_
 24 omega   26.00   60.00   1.0000    2.0000
omega____ theta____ kappa____ phi______ frames
    -       52.0000   76.0000   68.0000 34

#__ type_ start__ end____ width___ exp.time_
 25 omega   81.00  124.00   1.0000    4.0000
omega____ theta____ kappa____ phi______ frames
    -      108.0000   77.0000   60.0000 43

#__ type_ start__ end____ width___ exp.time_
 26 omega  130.00  176.00   1.0000    4.0000
omega____ theta____ kappa____ phi______ frames
    -      108.0000   77.0000 -150.0000 46

#__ type_ start__ end____ width___ exp.time_
 27 omega   81.00  110.00   1.0000    4.0000
omega____ theta____ kappa____ phi______ frames
    -      108.0000   77.0000 -150.0000 29

#__ type_ start__ end____ width___ exp.time_
 28 omega  147.00  176.00   1.0000    4.0000
omega____ theta____ kappa____ phi______ frames
    -      108.0000   77.0000    0.0000 29

#__ type_ start__ end____ width___ exp.time_
 29 omega   27.00  119.00   1.0000    2.0000
omega____ theta____ kappa____ phi______ frames
    -       52.0000   75.0000 -150.0000 92

#__ type_ start__ end____ width___ exp.time_
 30 omega   81.00  144.00   1.0000    4.0000
omega____ theta____ kappa____ phi______ frames
    -      108.0000   77.0000    0.0000 63

#__ type_ start__ end____ width___ exp.time_
 31 omega   81.00  162.00   1.0000    4.0000
omega____ theta____ kappa____ phi______ frames
    -      108.0000   77.0000   30.0000 81

#__ type_ start__ end____ width___ exp.time_
 32 omega   81.00  112.00   1.0000    4.0000
omega____ theta____ kappa____ phi______ frames
    -      108.0000   77.0000  -90.0000 31

#__ type_ start__ end____ width___ exp.time_
 33 omega  131.00  175.00   1.0000    4.0000
omega____ theta____ kappa____ phi______ frames
    -      108.0000   77.0000 -180.0000 44

#__ type_ start__ end____ width___ exp.time_
 34 omega   81.00  117.00   1.0000    4.0000
omega____ theta____ kappa____ phi______ frames
    -      108.0000   77.0000 -180.0000 36

#__ type_ start__ end____ width___ exp.time_
 35 omega   70.00  118.00   1.0000    2.0000
omega____ theta____ kappa____ phi______ frames
    -       52.0000   78.0000  -77.0000 48

#__ type_ start__ end____ width___ exp.time_
 36 omega   81.00  132.00   1.0000    4.0000
omega____ theta____ kappa____ phi______ frames
    -      108.0000   77.0000 -120.0000 51

#__ type_ start__ end____ width___ exp.time_
 37 omega   25.00   51.00   1.0000    2.0000
omega____ theta____ kappa____ phi______ frames
    -       52.0000   78.0000  -77.0000 26

#__ type_ start__ end____ width___ exp.time_
 38 omega   81.00  173.00   1.0000    4.0000
omega____ theta____ kappa____ phi______ frames
    -      108.0000   77.0000  -60.0000 92

#__ type_ start__ end____ width___ exp.time_
 39 omega   78.00  118.00   1.0000    2.0000
omega____ theta____ kappa____ phi______ frames
    -       52.0000   79.0000  145.0000 40

#__ type_ start__ end____ width___ exp.time_
 40 omega   81.00  175.00   1.0000    4.0000
omega____ theta____ kappa____ phi______ frames
    -      108.0000   77.0000   90.0000 94

#__ type_ start__ end____ width___ exp.time_
 41 omega   89.00  115.00   1.0000    2.0000
omega____ theta____ kappa____ phi______ frames
    -       52.0000   79.0000  -28.0000 26

#__ type_ start__ end____ width___ exp.time_
 42 omega   81.00  172.00   1.0000    4.0000
omega____ theta____ kappa____ phi______ frames
    -      108.0000   77.0000  -30.0000 91

#__ type_ start__ end____ width___ exp.time_
 43 omega   24.00   75.00   1.0000    2.0000
omega____ theta____ kappa____ phi______ frames
    -       52.0000   79.0000  145.0000 51

#__ type_ start__ end____ width___ exp.time_
 44 omega   24.00   50.00   1.0000    2.0000
omega____ theta____ kappa____ phi______ frames
    -       52.0000   79.0000  -28.0000 26

#__ type_ start__ end____ width___ exp.time_
 45 omega   81.00  172.00   1.0000    4.0000
omega____ theta____ kappa____ phi______ frames
    -      108.0000   77.0000  150.0000 91

#__ type_ start__ end____ width___ exp.time_
 46 omega   28.00   86.00   1.0000    2.0000
omega____ theta____ kappa____ phi______ frames
    -       56.0000   79.0000   90.0000 58

#__ type_ start__ end____ width___ exp.time_
 47 omega   24.00   49.00   1.0000    2.0000
omega____ theta____ kappa____ phi______ frames
    -       52.0000   80.0000  121.0000 25

#__ type_ start__ end____ width___ exp.time_
 48 omega   18.00   43.00   1.0000    2.0000
omega____ theta____ kappa____ phi______ frames
    -       48.0000   82.0000    6.0000 25

#__ type_ start__ end____ width___ exp.time_
 49 omega   17.00   42.00   1.0000    2.0000
omega____ theta____ kappa____ phi______ frames
    -       48.0000   84.0000  173.0000 25

#__ type_ start__ end____ width___ exp.time_
 50 omega   17.00   42.00   1.0000    2.0000
omega____ theta____ kappa____ phi______ frames
    -       48.0000   84.0000 -138.0000 25

#__ type_ start__ end____ width___ exp.time_
 51 omega   81.00  171.00   1.0000    4.0000
omega____ theta____ kappa____ phi______ frames
    -      108.0000   77.0000  120.0000 90

#__ type_ start__ end____ width___ exp.time_
 52 omega    7.00   32.00   1.0000    2.0000
omega____ theta____ kappa____ phi______ frames
    -       40.0000   88.0000  -54.0000 25

#__ type_ start__ end____ width___ exp.time_
 53 omega   11.00   36.00   1.0000    2.0000
omega____ theta____ kappa____ phi______ frames
    -       44.0000   88.0000 -146.0000 25

#__ type_ start__ end____ width___ exp.time_
 54 omega  106.00  175.00   1.0000    4.0000
omega____ theta____ kappa____ phi______ frames
    -      108.0000  111.0000  -90.0000 69

#__ type_ start__ end____ width___ exp.time_
 55 omega   10.00   35.00   1.0000    2.0000
omega____ theta____ kappa____ phi______ frames
    -       44.0000   90.0000   50.0000 25

#__ type_ start__ end____ width___ exp.time_
 56 omega  100.00  166.00   1.0000    4.0000
omega____ theta____ kappa____ phi______ frames
    -      108.0000  111.0000 -120.0000 66

#__ type_ start__ end____ width___ exp.time_
 57 omega   -7.00   18.00   1.0000    2.0000
omega____ theta____ kappa____ phi______ frames
    -       36.0000  106.0000  117.0000 25
;
_diffrn_measurement_device_type 'Xcalibur, Eos, Gemini'
_diffrn_measurement_method '\w scans'
_diffrn_orient_matrix_UB_11 0.1561780000
_diffrn_orient_matrix_UB_12 -0.0331572000
_diffrn_orient_matrix_UB_13 -0.0422911000
_diffrn_orient_matrix_UB_21 -0.1231665000
_diffrn_orient_matrix_UB_22 -0.1252610000
_diffrn_orient_matrix_UB_23 -0.0493517000
_diffrn_orient_matrix_UB_31 -0.0382949000
_diffrn_orient_matrix_UB_32 0.0385326000
_diffrn_orient_matrix_UB_33 -0.0761594000
_diffrn_radiation_monochromator graphite
_diffrn_radiation_type 'Cu K\a'
_diffrn_radiation_wavelength 1.5418
_diffrn_reflns_av_R_equivalents 0.0496
_diffrn_reflns_av_unetI/netI 0.0736
_diffrn_reflns_Laue_measured_fraction_full 1.000
_diffrn_reflns_Laue_measured_fraction_max 0.974
_diffrn_reflns_limit_h_max 9
_diffrn_reflns_limit_h_min -9
_diffrn_reflns_limit_k_max 15
_diffrn_reflns_limit_k_min -15
_diffrn_reflns_limit_l_max 18
_diffrn_reflns_limit_l_min -19
_diffrn_reflns_number 19415
_diffrn_reflns_point_group_measured_fraction_full 0.885
_diffrn_reflns_point_group_measured_fraction_max 0.855
_diffrn_reflns_theta_full 67.684
_diffrn_reflns_theta_max 71.697
_diffrn_reflns_theta_min 3.879
_diffrn_source 'Enhance (Cu) X-ray Source'
_exptl_absorpt_coefficient_mu 0.562
_exptl_absorpt_correction_T_max 1.00000
_exptl_absorpt_correction_T_min 0.79594
_exptl_absorpt_correction_type multi-scan
_exptl_absorpt_process_details
;
CrysAlisPro, Agilent Technologies,
Version 1.171.35.11 (release 16-05-2011 CrysAlis171 .NET)
(compiled May 16 2011,17:55:39)
Empirical absorption correction using spherical harmonics,
 implemented in SCALE3 ABSPACK scaling algorithm.
;
_exptl_crystal_colour colourless
_exptl_crystal_density_diffrn 1.129
_exptl_crystal_description Block
_exptl_crystal_F_000 558
_exptl_crystal_size_max 0.140
_exptl_crystal_size_mid 0.120
_exptl_crystal_size_min 0.030
_refine_diff_density_max 0.300
_refine_diff_density_min -0.294
_refine_diff_density_rms 0.044
_refine_ls_abs_structure_details
;
 Flack x determined using 2769 quotients [(I+)-(I-)]/[(I+)+(I-)]
 (Parsons, Flack and Wagner, Acta Cryst. B69 (2013) 249-259).
;
_refine_ls_abs_structure_Flack -0.17(16)
_refine_ls_extinction_method none
_refine_ls_goodness_of_fit_ref 1.023
_refine_ls_hydrogen_treatment constr
_refine_ls_matrix_type full
_refine_ls_number_parameters 706
_refine_ls_number_reflns 10018
_refine_ls_number_restraints 128
_refine_ls_restrained_S_all 1.022
_refine_ls_R_factor_all 0.0712
_refine_ls_R_factor_gt 0.0566
_refine_ls_shift/su_max 0.015
_refine_ls_shift/su_mean 0.001
_refine_ls_structure_factor_coef Fsqd
_refine_ls_weighting_details 'w=1/[\s^2^(Fo^2^)+(0.0690P)^2^+0.0298P] where P=(Fo^2^+2Fc^2^)/3'
_refine_ls_weighting_scheme calc
_refine_ls_wR_factor_gt 0.1349
_refine_ls_wR_factor_ref 0.1482
_reflns_Friedel_coverage 0.754
_reflns_Friedel_fraction_full 0.770
_reflns_Friedel_fraction_max 0.735
_reflns_number_gt 8158
_reflns_number_total 10018
_reflns_threshold_expression 'I > 2\s(I)'
_cod_data_source_file jo9b01212_si_002.cif
_cod_data_source_block exp_5170
_cod_original_cell_volume 1499.24(15)
_cod_database_code 4033858
_reflns_odcompleteness_completeness 99.96
_reflns_odcompleteness_iscentric 1
_reflns_odcompleteness_theta 66.97
_shelx_estimated_absorpt_t_max 0.983
_shelx_estimated_absorpt_t_min 0.925
_shelx_shelxl_version_number 2014/7
_shelx_space_group_comment
;
The symmetry employed for this shelxl refinement is uniquely defined
by the following loop, which should always be used as a source of
symmetry information in preference to the above space-group names.
They are only intended as comments.
;

loop_
_space_group_symop_operation_xyz
'x, y, z'

loop_
_atom_site_label
_atom_site_type_symbol
_atom_site_fract_x
_atom_site_fract_y
_atom_site_fract_z
_atom_site_U_iso_or_equiv
_atom_site_adp_type
_atom_site_occupancy
_atom_site_site_symmetry_order
_atom_site_calc_flag
_atom_site_refinement_flags_posn
_atom_site_refinement_flags_adp
_atom_site_refinement_flags_occupancy
_atom_site_disorder_assembly
_atom_site_disorder_group
O7 O 0.1624(4) 0.5454(3) 0.2048(2) 0.0262(7) Uani 1 1 d . . . . .
O3 O -0.6454(4) 0.1591(2) -0.1186(2) 0.0266(7) Uani 1 1 d . . . . .
O1 O -0.9229(4) 0.2795(3) -0.1039(2) 0.0321(7) Uani 1 1 d . . . . .
O6 O 0.1845(4) 0.4852(3) 0.0557(2) 0.0290(7) Uani 1 1 d . . . . .
H6 H 0.2461 0.4431 0.0581 0.044 Uiso 1 1 calc R U . . .
O2 O -0.6739(4) 0.2907(3) 0.0136(2) 0.0296(7) Uani 1 1 d . . . . .
H2 H -0.7648 0.2364 0.0134 0.044 Uiso 1 1 calc R U . . .
C22 C -0.2124(5) -0.0194(4) -0.2728(3) 0.0261(9) Uani 1 1 d . . . . .
H22A H -0.1994 0.0310 -0.3089 0.031 Uiso 1 1 calc R U . . .
H22B H -0.3054 -0.0947 -0.3036 0.031 Uiso 1 1 calc R U . . .
O4 O -0.6234(5) 0.0380(3) -0.0126(3) 0.0449(9) Uani 1 1 d . . . . .
O8 O -0.0651(4) 0.3234(3) 0.1418(2) 0.0386(8) Uani 1 1 d . . . . .
O5 O 0.5223(4) 0.5898(3) 0.1289(2) 0.0384(8) Uani 1 1 d . . . . .
C18 C -0.4308(5) 0.0755(3) -0.1925(3) 0.0244(9) Uani 1 1 d . . . . .
C47 C -0.0219(5) 0.5307(4) 0.2067(3) 0.0223(9) Uani 1 1 d . . . . .
C32 C 0.2204(6) 0.5798(4) 0.1324(3) 0.0260(9) Uani 1 1 d . . . . .
C4 C -0.4011(5) 0.3826(4) -0.1496(3) 0.0240(9) Uani 1 1 d . . . . .
H4 H -0.4056 0.3091 -0.1978 0.029 Uiso 1 1 calc R U . . .
C31 C 0.4209(6) 0.6412(4) 0.1590(3) 0.0279(10) Uani 1 1 d . . . . .
C23 C -0.0375(5) -0.0429(4) -0.2616(3) 0.0265(9) Uani 1 1 d . . . . .
H23 H 0.0548 0.0352 -0.2342 0.032 Uiso 1 1 calc R U . . .
C16 C -0.4947(6) 0.0675(4) -0.0462(3) 0.0276(10) Uani 1 1 d . . . . .
C2 C -0.6346(5) 0.2757(4) -0.0720(3) 0.0248(9) Uani 1 1 d . . . . .
C48 C -0.0572(6) 0.5880(4) 0.2996(3) 0.0251(9) Uani 1 1 d . . . . .
C49 C -0.2507(5) 0.5640(4) 0.3108(3) 0.0249(9) Uani 1 1 d . . . . .
H49 H -0.3008 0.5931 0.2697 0.030 Uiso 1 1 calc R U . . .
C8 C -0.1642(6) 0.4991(4) -0.2178(3) 0.0309(10) Uani 1 1 d . . . . .
H8 H -0.1671 0.4249 -0.2648 0.037 Uiso 1 1 calc R U . . .
C19 C -0.2682(5) 0.0406(3) -0.1853(3) 0.0233(9) Uani 1 1 d . . . . .
H19 H -0.1697 0.1150 -0.1559 0.028 Uiso 1 1 calc R U . . .
C1 C -0.7755(5) 0.2975(4) -0.1245(3) 0.0269(10) Uani 1 1 d . . . . .
C41 C -0.0670(5) 0.5873(4) 0.1412(3) 0.0247(9) Uani 1 1 d . . . . .
H41A H -0.1348 0.5260 0.0869 0.030 Uiso 1 1 calc R U . . .
H41B H -0.1364 0.6398 0.1670 0.030 Uiso 1 1 calc R U . . .
C46 C -0.1305(6) 0.3994(4) 0.1739(3) 0.0284(10) Uani 1 1 d . . . . .
C3 C -0.4436(5) 0.3504(3) -0.0680(3) 0.0215(9) Uani 1 1 d . . . . .
H3 H -0.4124 0.4231 -0.0154 0.026 Uiso 1 1 calc R U . . .
C10 C -0.4872(6) 0.4594(4) -0.2605(3) 0.0333(11) Uani 1 1 d . . . . .
H10A H -0.5716 0.4932 -0.2782 0.040 Uiso 1 1 calc R U . . .
H10B H -0.4960 0.3853 -0.3080 0.040 Uiso 1 1 calc R U . . .
C13 C 0.0207(6) 0.5869(4) -0.2057(3) 0.0324(10) Uani 1 1 d . . . . .
C34 C 0.1832(6) 0.7842(4) 0.1863(3) 0.0261(9) Uani 1 1 d . . . . .
H34 H 0.1578 0.7827 0.2456 0.031 Uiso 1 1 calc R U . . .
C50 C -0.3491(6) 0.4304(4) 0.2821(3) 0.0291(10) Uani 1 1 d . . . . .
C7 C -0.2135(5) 0.4692(4) -0.1362(3) 0.0261(9) Uani 1 1 d . . . . .
H7A H -0.2044 0.5422 -0.0876 0.031 Uiso 1 1 calc R U . . .
H7B H -0.1290 0.4344 -0.1200 0.031 Uiso 1 1 calc R U . . .
C11 C -0.3480(5) 0.2670(3) -0.0568(3) 0.0232(9) Uani 1 1 d . . . . .
H11A H -0.3221 0.2794 0.0055 0.028 Uiso 1 1 calc R U . . .
H11B H -0.2364 0.2787 -0.0832 0.028 Uiso 1 1 calc R U . . .
C35 C 0.3848(6) 0.8392(4) 0.1905(3) 0.0285(10) Uani 1 1 d . . . . .
C51 C -0.3224(6) 0.3748(4) 0.1871(3) 0.0293(10) Uani 1 1 d . . . . .
H51A H -0.3808 0.2889 0.1681 0.035 Uiso 1 1 calc R U . . .
H51B H -0.3789 0.4057 0.1503 0.035 Uiso 1 1 calc R U . . .
C20 C -0.2875(6) -0.0339(4) -0.1258(3) 0.0258(9) Uani 1 1 d . . . . .
C5 C -0.5385(5) 0.4320(4) -0.1784(3) 0.0268(9) Uani 1 1 d . . . . .
C33 C 0.1133(5) 0.6572(4) 0.1232(3) 0.0240(9) Uani 1 1 d . . . . .
H33 H 0.1061 0.6564 0.0621 0.029 Uiso 1 1 calc R U . . .
C6 C -0.7186(6) 0.3350(4) -0.2001(3) 0.0306(10) Uani 1 1 d . . . . .
H6A H -0.8079 0.3640 -0.2194 0.037 Uiso 1 1 calc R U . . .
H6B H -0.7122 0.2662 -0.2489 0.037 Uiso 1 1 calc R U . . .
C21 C -0.3300(6) 0.0362(4) -0.0361(3) 0.0281(9) Uani 1 1 d . . . . .
H21A H -0.3466 -0.0115 0.0022 0.034 Uiso 1 1 calc R U . . .
H21B H -0.2300 0.1088 -0.0085 0.034 Uiso 1 1 calc R U . . .
C28 C 0.0169(6) -0.1016(4) -0.3487(3) 0.0332(11) Uani 1 1 d . . . . .
C37 C 0.0858(6) 0.8602(4) 0.1645(3) 0.0284(9) Uani 1 1 d . . . . .
H37A H -0.0422 0.8243 0.1641 0.034 Uiso 1 1 calc R U . . .
H37B H 0.1072 0.8629 0.1057 0.034 Uiso 1 1 calc R U . . .
C55 C -0.5455(6) 0.4127(4) 0.2890(3) 0.0345(11) Uani 1 1 d . . . . .
H55A H -0.5923 0.4382 0.2453 0.041 Uiso 1 1 calc R U . . .
H55B H -0.6086 0.3280 0.2751 0.041 Uiso 1 1 calc R U . . .
C24 C -0.0469(6) -0.1105(4) -0.1989(3) 0.0302(10) Uani 1 1 d . . . . .
H24A H -0.1280 -0.1915 -0.2268 0.036 Uiso 1 1 calc R U . . .
H24B H 0.0710 -0.1154 -0.1868 0.036 Uiso 1 1 calc R U . . .
C25 C -0.1100(6) -0.0529(4) -0.1133(3) 0.0302(10) Uani 1 1 d . . . . .
H25A H -0.0206 0.0239 -0.0818 0.036 Uiso 1 1 calc R U . . .
H25B H -0.1211 -0.1027 -0.0768 0.036 Uiso 1 1 calc R U . . .
C54 C -0.5830(7) 0.4799(5) 0.3785(4) 0.0423(13) Uani 1 1 d . . . . .
H54A H -0.5484 0.4486 0.4216 0.051 Uiso 1 1 calc R U . . .
H54B H -0.7108 0.4675 0.3777 0.051 Uiso 1 1 calc R U . . .
C52 C -0.2841(6) 0.6318(5) 0.4017(3) 0.0362(11) Uani 1 1 d . . . . .
H52A H -0.2219 0.7167 0.4159 0.043 Uiso 1 1 calc R U . . .
H52B H -0.2371 0.6059 0.4452 0.043 Uiso 1 1 calc R U . . .
C38 C 0.1464(6) 0.9863(4) 0.2309(3) 0.0318(10) Uani 1 1 d . . . . .
H38 H 0.1184 0.9809 0.2891 0.038 Uiso 1 1 calc R U . . .
C12 C -0.5534(6) 0.5410(4) -0.1070(3) 0.0299(10) Uani 1 1 d . . . . .
H12A H -0.5946 0.5201 -0.0564 0.045 Uiso 1 1 calc R U . . .
H12B H -0.6373 0.5706 -0.1289 0.045 Uiso 1 1 calc R U . . .
H12C H -0.4380 0.6018 -0.0899 0.045 Uiso 1 1 calc R U . . .
C17 C -0.4805(5) 0.1413(4) -0.1054(3) 0.0233(9) Uani 1 1 d . . . . .
C30 C 0.0399(8) -0.0356(6) -0.4112(4) 0.0511(15) Uani 1 1 d . . . . .
H30A H -0.0746 -0.0335 -0.4303 0.077 Uiso 1 1 calc R U . . .
H30B H 0.0907 -0.0750 -0.4616 0.077 Uiso 1 1 calc R U . . .
H30C H 0.1187 0.0447 -0.3823 0.077 Uiso 1 1 calc R U . . .
C9 C -0.2997(6) 0.5456(5) -0.2484(3) 0.0343(11) Uani 1 1 d . . . . .
H9A H -0.2718 0.5575 -0.3041 0.041 Uiso 1 1 calc R U . . .
H9B H -0.2932 0.6224 -0.2051 0.041 Uiso 1 1 calc R U . . .
C43 C 0.0488(6) 1.0623(4) 0.2110(4) 0.0364(11) Uani 1 1 d . . . . .
C39 C 0.3469(7) 1.0417(4) 0.2372(4) 0.0403(12) Uani 1 1 d . . . . .
H39A H 0.3788 1.0517 0.1814 0.048 Uiso 1 1 calc R U . . .
H39B H 0.3850 1.1201 0.2831 0.048 Uiso 1 1 calc R U . . .
C53 C -0.4842(6) 0.6110(5) 0.4063(3) 0.0401(12) Uani 1 1 d . U . . .
H53A H -0.5276 0.6428 0.3651 0.048 Uiso 0.59(2) 1 calc R U P A 2
H53 H -0.5222 0.6354 0.3590 0.048 Uiso 0.41(2) 1 calc R U P A 1
C42 C 0.4450(6) 0.8407(5) 0.1017(4) 0.0364(11) Uani 1 1 d . . . . .
H42A H 0.4125 0.7601 0.0606 0.055 Uiso 1 1 calc R U . . .
H42B H 0.5729 0.8771 0.1084 0.055 Uiso 1 1 calc R U . . .
H42C H 0.3879 0.8858 0.0796 0.055 Uiso 1 1 calc R U . . .
C40 C 0.4412(6) 0.9644(4) 0.2584(4) 0.0380(11) Uani 1 1 d . . . . .
H40A H 0.4159 0.9596 0.3163 0.046 Uiso 1 1 calc R U . . .
H40B H 0.5696 1.0010 0.2610 0.046 Uiso 1 1 calc R U . . .
C57 C -0.2768(7) 0.3734(5) 0.3378(4) 0.0416(12) Uani 1 1 d . . . . .
H57A H -0.1512 0.3867 0.3328 0.062 Uiso 1 1 calc R U . . .
H57B H -0.3397 0.2889 0.3173 0.062 Uiso 1 1 calc R U . . .
H57C H -0.2933 0.4085 0.3986 0.062 Uiso 1 1 calc R U . . .
C36 C 0.4732(6) 0.7646(4) 0.2227(3) 0.0317(10) Uani 1 1 d . . . . .
H36A H 0.6026 0.8003 0.2295 0.038 Uiso 1 1 calc R U . . .
H36B H 0.4373 0.7634 0.2801 0.038 Uiso 1 1 calc R U . . .
C56 C 0.0717(6) 0.6461(5) 0.3631(3) 0.0375(11) Uani 1 1 d . . . . .
H56A H 0.0464 0.6764 0.4210 0.045 Uiso 1 1 calc R U . . .
H56B H 0.1902 0.6578 0.3512 0.045 Uiso 1 1 calc R U . . .
C26 C -0.5271(6) 0.0492(4) -0.2662(3) 0.0354(11) Uani 1 1 d . . . . .
H26A H -0.4960 0.0056 -0.3194 0.042 Uiso 1 1 calc R U . . .
H26B H -0.6277 0.0738 -0.2661 0.042 Uiso 1 1 calc R U . . .
C29 C 0.0493(7) -0.2027(5) -0.3701(4) 0.0459(13) Uani 1 1 d . . . . .
H29A H 0.0871 -0.2335 -0.4250 0.055 Uiso 1 1 calc R U . . .
H29B H 0.0347 -0.2444 -0.3305 0.055 Uiso 1 1 calc R U . . .
C15 C 0.0796(6) 0.6861(5) -0.1207(4) 0.0396(12) Uani 1 1 d . . . . .
H15A H -0.0151 0.7199 -0.1042 0.059 Uiso 1 1 calc R U . . .
H15B H 0.1838 0.7465 -0.1264 0.059 Uiso 1 1 calc R U . . .
H15C H 0.1085 0.6568 -0.0759 0.059 Uiso 1 1 calc R U . . .
C14 C 0.1205(7) 0.5762(5) -0.2701(4) 0.0454(13) Uani 1 1 d . . . . .
H14A H 0.2333 0.6326 -0.2631 0.054 Uiso 1 1 calc R U . . .
H14B H 0.0791 0.5122 -0.3232 0.054 Uiso 1 1 calc R U . . .
C58 C -0.510(3) 0.681(2) 0.4999(13) 0.056(3) Uani 0.59(2) 1 d D U P A 2
C27 C -0.4370(6) -0.1517(4) -0.1627(4) 0.0372(12) Uani 1 1 d . . . . .
H27A H -0.5481 -0.1371 -0.1704 0.056 Uiso 1 1 calc R U . . .
H27B H -0.4462 -0.1950 -0.1223 0.056 Uiso 1 1 calc R U . . .
H27C H -0.4117 -0.1981 -0.2189 0.056 Uiso 1 1 calc R U . . .
C44 C -0.0544(9) 1.1040(6) 0.2649(5) 0.0612(18) Uani 1 1 d . . . . .
H44A H -0.1135 1.1522 0.2521 0.073 Uiso 1 1 calc R U . . .
H44B H -0.0702 1.0859 0.3168 0.073 Uiso 1 1 calc R U . . .
C45 C 0.0768(10) 1.0890(6) 0.1287(4) 0.0635(19) Uani 1 1 d . . . . .
H45A H 0.2003 1.1345 0.1310 0.095 Uiso 1 1 calc R U . . .
H45B H 0.0016 1.1344 0.1220 0.095 Uiso 1 1 calc R U . . .
H45C H 0.0469 1.0154 0.0792 0.095 Uiso 1 1 calc R U . . .
C59 C -0.552(2) 0.7763(17) 0.5125(12) 0.077(5) Uani 0.59(2) 1 d D U P A 2
H59A H -0.5662 0.8212 0.5693 0.092 Uiso 0.59(2) 1 calc R U P A 2
H59B H -0.5680 0.8005 0.4648 0.092 Uiso 0.59(2) 1 calc R U P A 2
C62 C -0.586(3) 0.650(2) 0.5513(11) 0.073(5) Uani 0.41(2) 1 d D U P A 1
H62A H -0.6088 0.7022 0.6033 0.087 Uiso 0.41(2) 1 calc R U P A 1
H62B H -0.6070 0.5702 0.5447 0.087 Uiso 0.41(2) 1 calc R U P A 1
C64 C 0.048(3) 0.3156(16) 0.4945(12) 0.238(10) Uani 1 1 d . U . . .
H64A H -0.0712 0.2930 0.5112 0.357 Uiso 1 1 calc R U . . .
H64B H 0.1088 0.3986 0.5272 0.357 Uiso 1 1 calc R U . . .
H64C H 0.0408 0.3029 0.4321 0.357 Uiso 1 1 calc R U . . .
C69 C 0.694(3) 0.120(2) 0.5266(13) 0.270(11) Uani 1 1 d . U . . .
H69A H 0.8191 0.1473 0.5204 0.405 Uiso 1 1 calc R U . . .
H69B H 0.6790 0.1225 0.5864 0.405 Uiso 1 1 calc R U . . .
H69C H 0.6396 0.0400 0.4863 0.405 Uiso 1 1 calc R U . . .
C66 C 0.329(2) 0.2508(13) 0.4983(9) 0.158(5) Uani 1 1 d . U . . .
H66A H 0.4029 0.3311 0.5341 0.190 Uiso 1 1 calc R U . . .
H66B H 0.3369 0.2454 0.4369 0.190 Uiso 1 1 calc R U . . .
C68 C 0.608(3) 0.1974(16) 0.5068(11) 0.184(6) Uani 1 1 d . U . . .
H68A H 0.6285 0.1964 0.4471 0.221 Uiso 1 1 calc R U . . .
H68B H 0.6678 0.2785 0.5468 0.221 Uiso 1 1 calc R U . . .
C65 C 0.145(2) 0.2437(15) 0.5140(12) 0.183(7) Uani 1 1 d . U . . .
H65A H 0.0735 0.1611 0.4826 0.220 Uiso 1 1 calc R U . . .
H65B H 0.1408 0.2557 0.5766 0.220 Uiso 1 1 calc R U . . .
C67 C 0.417(2) 0.1700(11) 0.5128(8) 0.142(4) Uani 1 1 d . U . . .
H67A H 0.3969 0.1656 0.5713 0.171 Uiso 1 1 calc R U . . .
H67B H 0.3578 0.0907 0.4702 0.171 Uiso 1 1 calc R U . . .
C60 C -0.482(2) 0.6370(13) 0.5722(8) 0.079(5) Uani 0.59(2) 1 d D U P A 2
H60A H -0.5792 0.5653 0.5663 0.119 Uiso 0.59(2) 1 calc R U P A 2
H60B H -0.4791 0.6972 0.6283 0.119 Uiso 0.59(2) 1 calc R U P A 2
H60C H -0.3709 0.6200 0.5694 0.119 Uiso 0.59(2) 1 calc R U P A 2
C63 C -0.491(3) 0.815(2) 0.4946(17) 0.068(5) Uani 0.41(2) 1 d D U P A 1
H63A H -0.3637 0.8552 0.5051 0.102 Uiso 0.41(2) 1 calc R U P A 1
H63B H -0.5474 0.8529 0.5430 0.102 Uiso 0.41(2) 1 calc R U P A 1
H63C H -0.5385 0.8174 0.4404 0.102 Uiso 0.41(2) 1 calc R U P A 1
C61 C -0.525(5) 0.690(3) 0.4875(17) 0.053(4) Uani 0.41(2) 1 d D U P A 1

loop_
_atom_site_aniso_label
_atom_site_aniso_U_11
_atom_site_aniso_U_22
_atom_site_aniso_U_33
_atom_site_aniso_U_23
_atom_site_aniso_U_13
_atom_site_aniso_U_12
O7 0.0222(15) 0.0299(15) 0.0312(17) 0.0115(13) 0.0053(12) 0.0137(12)
O3 0.0198(14) 0.0194(14) 0.0388(18) 0.0060(13) 0.0040(13) 0.0078(11)
O1 0.0215(15) 0.0267(15) 0.044(2) 0.0061(14) 0.0046(13) 0.0077(12)
O6 0.0300(16) 0.0311(16) 0.0300(17) 0.0078(14) 0.0071(13) 0.0184(13)
O2 0.0251(15) 0.0254(15) 0.0365(18) 0.0097(14) 0.0107(13) 0.0062(12)
C22 0.022(2) 0.024(2) 0.028(2) 0.0039(18) 0.0025(17) 0.0074(16)
O4 0.042(2) 0.045(2) 0.063(3) 0.0304(19) 0.0272(18) 0.0203(16)
O8 0.0399(19) 0.0265(16) 0.051(2) 0.0076(16) 0.0073(16) 0.0191(15)
O5 0.0290(17) 0.045(2) 0.051(2) 0.0208(17) 0.0110(15) 0.0210(15)
C18 0.021(2) 0.0179(18) 0.031(2) 0.0061(17) 0.0039(17) 0.0049(15)
C47 0.0194(19) 0.023(2) 0.027(2) 0.0076(17) 0.0039(16) 0.0103(16)
C32 0.028(2) 0.028(2) 0.025(2) 0.0079(18) 0.0071(17) 0.0149(18)
C4 0.023(2) 0.024(2) 0.027(2) 0.0086(17) 0.0070(17) 0.0110(16)
C31 0.025(2) 0.037(2) 0.035(3) 0.022(2) 0.0087(19) 0.0168(19)
C23 0.020(2) 0.028(2) 0.028(2) 0.0046(18) 0.0039(17) 0.0091(17)
C16 0.031(2) 0.020(2) 0.031(2) 0.0049(18) 0.0115(19) 0.0103(17)
C2 0.0213(19) 0.0197(19) 0.032(2) 0.0066(18) 0.0061(17) 0.0072(16)
C48 0.025(2) 0.030(2) 0.025(2) 0.0093(18) 0.0055(17) 0.0153(17)
C49 0.024(2) 0.033(2) 0.023(2) 0.0119(18) 0.0066(17) 0.0146(18)
C8 0.027(2) 0.037(2) 0.038(3) 0.021(2) 0.0121(19) 0.0146(19)
C19 0.0221(19) 0.0200(19) 0.026(2) 0.0054(17) 0.0032(16) 0.0072(16)
C1 0.020(2) 0.0171(19) 0.037(3) 0.0020(18) 0.0030(18) 0.0055(16)
C41 0.024(2) 0.026(2) 0.025(2) 0.0071(17) 0.0033(17) 0.0113(17)
C46 0.037(2) 0.028(2) 0.027(2) 0.0108(19) 0.0058(19) 0.0181(19)
C3 0.0179(19) 0.0201(19) 0.029(2) 0.0082(17) 0.0046(16) 0.0097(16)
C10 0.026(2) 0.040(3) 0.039(3) 0.019(2) 0.004(2) 0.013(2)
C13 0.025(2) 0.039(3) 0.045(3) 0.025(2) 0.008(2) 0.0155(19)
C34 0.026(2) 0.026(2) 0.028(2) 0.0094(18) 0.0015(17) 0.0119(17)
C50 0.029(2) 0.030(2) 0.034(3) 0.015(2) 0.0046(19) 0.0113(18)
C7 0.0204(19) 0.030(2) 0.034(2) 0.0153(19) 0.0059(17) 0.0114(17)
C11 0.0207(19) 0.0186(19) 0.028(2) 0.0054(17) 0.0017(17) 0.0068(16)
C35 0.022(2) 0.028(2) 0.039(3) 0.014(2) 0.0003(18) 0.0097(17)
C51 0.028(2) 0.021(2) 0.036(3) 0.0080(19) 0.0022(19) 0.0072(17)
C20 0.027(2) 0.023(2) 0.030(2) 0.0095(18) 0.0077(18) 0.0113(17)
C5 0.020(2) 0.031(2) 0.034(3) 0.0163(19) 0.0031(17) 0.0091(17)
C33 0.0210(19) 0.027(2) 0.027(2) 0.0108(18) 0.0027(17) 0.0107(17)
C6 0.026(2) 0.030(2) 0.036(3) 0.010(2) -0.0010(19) 0.0111(18)
C21 0.033(2) 0.028(2) 0.030(2) 0.0136(19) 0.0109(18) 0.0146(18)
C28 0.025(2) 0.040(3) 0.030(3) 0.003(2) 0.0048(19) 0.0136(19)
C37 0.028(2) 0.027(2) 0.034(3) 0.0096(19) 0.0028(18) 0.0145(18)
C55 0.027(2) 0.041(3) 0.037(3) 0.019(2) 0.005(2) 0.008(2)
C24 0.026(2) 0.029(2) 0.038(3) 0.008(2) 0.0056(19) 0.0153(18)
C25 0.032(2) 0.029(2) 0.034(3) 0.013(2) 0.0066(19) 0.0157(19)
C54 0.028(2) 0.066(4) 0.040(3) 0.023(3) 0.011(2) 0.020(2)
C52 0.029(2) 0.050(3) 0.030(3) 0.008(2) 0.0067(19) 0.020(2)
C38 0.037(2) 0.025(2) 0.034(3) 0.008(2) 0.003(2) 0.0122(19)
C12 0.024(2) 0.027(2) 0.043(3) 0.014(2) 0.0077(19) 0.0109(18)
C17 0.021(2) 0.022(2) 0.027(2) 0.0070(18) 0.0048(17) 0.0089(16)
C30 0.056(3) 0.070(4) 0.038(3) 0.020(3) 0.019(3) 0.033(3)
C9 0.031(2) 0.043(3) 0.039(3) 0.024(2) 0.009(2) 0.015(2)
C43 0.036(3) 0.025(2) 0.048(3) 0.011(2) 0.003(2) 0.011(2)
C39 0.039(3) 0.026(2) 0.054(3) 0.013(2) -0.005(2) 0.008(2)
C53 0.032(2) 0.060(3) 0.030(2) 0.009(2) 0.010(2) 0.023(2)
C42 0.027(2) 0.043(3) 0.051(3) 0.027(2) 0.012(2) 0.015(2)
C40 0.029(2) 0.029(2) 0.053(3) 0.014(2) -0.003(2) 0.0040(19)
C57 0.037(3) 0.048(3) 0.054(3) 0.031(3) 0.012(2) 0.019(2)
C36 0.023(2) 0.033(2) 0.041(3) 0.014(2) 0.0006(19) 0.0104(18)
C56 0.027(2) 0.055(3) 0.029(3) 0.009(2) 0.0060(19) 0.018(2)
C26 0.030(2) 0.033(2) 0.038(3) 0.000(2) -0.001(2) 0.016(2)
C29 0.053(3) 0.051(3) 0.034(3) 0.004(2) 0.011(2) 0.028(3)
C15 0.029(2) 0.043(3) 0.051(3) 0.027(3) 0.005(2) 0.007(2)
C14 0.032(3) 0.058(3) 0.057(4) 0.031(3) 0.014(2) 0.017(2)
C58 0.028(5) 0.088(6) 0.036(5) -0.006(5) 0.007(5) 0.025(4)
C27 0.035(3) 0.023(2) 0.057(3) 0.016(2) 0.014(2) 0.012(2)
C44 0.067(4) 0.054(4) 0.084(5) 0.032(4) 0.031(4) 0.040(3)
C45 0.102(5) 0.063(4) 0.049(4) 0.021(3) 0.010(4) 0.058(4)
C59 0.055(8) 0.087(9) 0.053(8) -0.031(6) -0.016(7) 0.035(7)
C62 0.067(10) 0.120(10) 0.026(7) 0.004(7) 0.016(7) 0.044(9)
C64 0.37(2) 0.162(15) 0.161(15) -0.007(12) -0.092(16) 0.124(17)
C69 0.36(3) 0.39(3) 0.188(18) 0.17(2) 0.042(18) 0.22(2)
C66 0.230(14) 0.129(10) 0.097(9) 0.039(8) -0.036(10) 0.033(11)
C68 0.217(14) 0.185(16) 0.156(14) 0.082(12) 0.009(13) 0.047(13)
C65 0.202(14) 0.152(13) 0.172(15) 0.055(12) -0.048(13) 0.026(12)
C67 0.211(12) 0.095(8) 0.094(8) 0.023(7) 0.016(9) 0.022(9)
C60 0.075(10) 0.102(9) 0.031(5) 0.006(5) 0.010(6) 0.006(7)
C63 0.056(11) 0.073(8) 0.048(9) -0.021(6) -0.005(8) 0.028(9)
C61 0.040(7) 0.084(7) 0.029(6) 0.001(5) -0.002(6) 0.032(6)

loop_
_atom_type_symbol
_atom_type_description
_atom_type_scat_dispersion_real
_atom_type_scat_dispersion_imag
_atom_type_scat_source
C C 0.0181 0.0091 'International Tables Vol C Tables 4.2.6.8 and 6.1.1.4'
H H 0.0000 0.0000 'International Tables Vol C Tables 4.2.6.8 and 6.1.1.4'
O O 0.0492 0.0322 'International Tables Vol C Tables 4.2.6.8 and 6.1.1.4'

loop_
_geom_angle_atom_site_label_1
_geom_angle_atom_site_label_2
_geom_angle_atom_site_label_3
_geom_angle
C32 O7 C47 109.3(3)
C2 O3 C17 110.2(3)
C32 O6 H6 109.5
C2 O2 H2 109.5
H22A C22 H22B 107.9
C23 C22 H22A 109.2
C23 C22 H22B 109.2
C19 C22 H22A 109.2
C19 C22 H22B 109.2
C19 C22 C23 111.9(3)
C19 C18 C17 114.2(4)
C26 C18 C19 124.3(4)
C26 C18 C17 121.5(4)
O7 C47 C48 109.7(3)
O7 C47 C41 105.0(3)
O7 C47 C46 110.4(3)
C48 C47 C41 113.8(3)
C48 C47 C46 109.2(3)
C46 C47 C41 108.6(3)
O7 C32 C31 103.2(3)
O7 C32 C33 105.3(3)
O6 C32 O7 112.4(4)
O6 C32 C31 111.7(3)
O6 C32 C33 107.6(4)
C33 C32 C31 116.4(4)
C3 C4 H4 107.5
C3 C4 C7 110.8(4)
C3 C4 C5 112.3(3)
C7 C4 H4 107.5
C7 C4 C5 111.0(3)
C5 C4 H4 107.5
O5 C31 C32 119.9(4)
O5 C31 C36 124.7(4)
C36 C31 C32 115.3(3)
C22 C23 H23 107.0
C28 C23 C22 111.4(4)
C28 C23 H23 107.0
C28 C23 C24 113.3(4)
C24 C23 C22 110.7(3)
C24 C23 H23 107.0
O4 C16 C21 124.2(4)
O4 C16 C17 122.8(4)
C21 C16 C17 113.0(4)
O3 C2 C1 103.4(3)
O3 C2 C3 106.4(3)
O2 C2 O3 111.9(4)
O2 C2 C1 110.6(3)
O2 C2 C3 108.0(3)
C3 C2 C1 116.5(4)
C49 C48 C47 113.9(4)
C56 C48 C47 121.3(4)
C56 C48 C49 124.6(4)
C48 C49 H49 106.3
C48 C49 C50 111.1(3)
C48 C49 C52 113.4(4)
C50 C49 H49 106.3
C52 C49 H49 106.3
C52 C49 C50 112.9(4)
C13 C8 H8 107.6
C13 C8 C9 109.9(4)
C7 C8 H8 107.6
C7 C8 C13 113.2(4)
C7 C8 C9 110.6(4)
C9 C8 H8 107.6
C22 C19 H19 106.5
C22 C19 C20 111.2(3)
C18 C19 C22 114.2(4)
C18 C19 H19 106.5
C18 C19 C20 111.3(3)
C20 C19 H19 106.5
O1 C1 C2 118.8(4)
O1 C1 C6 124.6(4)
C6 C1 C2 116.6(4)
C47 C41 H41A 110.8
C47 C41 H41B 110.8
H41A C41 H41B 108.9
C33 C41 C47 104.5(3)
C33 C41 H41A 110.8
C33 C41 H41B 110.8
O8 C46 C47 122.2(4)
O8 C46 C51 123.6(4)
C51 C46 C47 114.2(3)
C4 C3 H3 110.1
C4 C3 C11 112.0(3)
C2 C3 C4 114.2(3)
C2 C3 H3 110.1
C2 C3 C11 100.1(3)
C11 C3 H3 110.1
H10A C10 H10B 107.8
C5 C10 H10A 109.0
C5 C10 H10B 109.0
C5 C10 C9 113.0(4)
C9 C10 H10A 109.0
C9 C10 H10B 109.0
C15 C13 C8 117.5(4)
C14 C13 C8 120.3(5)
C14 C13 C15 122.2(5)
C35 C34 H34 107.2
C33 C34 H34 107.2
C33 C34 C35 112.8(3)
C37 C34 H34 107.2
C37 C34 C35 111.1(4)
C37 C34 C33 111.0(4)
C51 C50 C49 107.9(4)
C51 C50 C55 109.5(4)
C51 C50 C57 108.9(4)
C55 C50 C49 108.1(4)
C55 C50 C57 111.0(4)
C57 C50 C49 111.4(4)
C4 C7 H7A 109.2
C4 C7 H7B 109.2
C8 C7 C4 112.1(4)
C8 C7 H7A 109.2
C8 C7 H7B 109.2
H7A C7 H7B 107.9
C3 C11 H11A 110.9
C3 C11 H11B 110.9
C3 C11 C17 104.2(3)
H11A C11 H11B 108.9
C17 C11 H11A 110.9
C17 C11 H11B 110.9
C34 C35 C36 107.6(4)
C42 C35 C34 113.1(4)
C42 C35 C40 111.0(4)
C42 C35 C36 108.4(4)
C40 C35 C34 108.3(4)
C40 C35 C36 108.3(4)
C46 C51 C50 112.4(4)
C46 C51 H51A 109.1
C46 C51 H51B 109.1
C50 C51 H51A 109.1
C50 C51 H51B 109.1
H51A C51 H51B 107.9
C19 C20 C21 108.5(3)
C25 C20 C19 107.9(3)
C25 C20 C21 108.7(4)
C25 C20 C27 111.2(4)
C27 C20 C19 112.4(4)
C27 C20 C21 108.1(4)
C10 C5 C4 108.5(3)
C10 C5 C6 108.8(4)
C10 C5 C12 110.8(4)
C6 C5 C4 107.6(3)
C12 C5 C4 112.5(4)
C12 C5 C6 108.6(3)
C32 C33 C41 99.4(3)
C32 C33 C34 114.2(4)
C32 C33 H33 109.8
C41 C33 H33 109.8
C34 C33 C41 113.4(3)
C34 C33 H33 109.8
C1 C6 C5 112.7(4)
C1 C6 H6A 109.0
C1 C6 H6B 109.0
C5 C6 H6A 109.0
C5 C6 H6B 109.0
H6A C6 H6B 107.8
C16 C21 C20 110.8(4)
C16 C21 H21A 109.5
C16 C21 H21B 109.5
C20 C21 H21A 109.5
C20 C21 H21B 109.5
H21A C21 H21B 108.1
C30 C28 C23 115.9(4)
C29 C28 C23 124.0(5)
C29 C28 C30 120.1(5)
C34 C37 H37A 109.3
C34 C37 H37B 109.3
C34 C37 C38 111.6(4)
H37A C37 H37B 108.0
C38 C37 H37A 109.3
C38 C37 H37B 109.3
C50 C55 H55A 108.9
C50 C55 H55B 108.9
H55A C55 H55B 107.7
C54 C55 C50 113.4(4)
C54 C55 H55A 108.9
C54 C55 H55B 108.9
C23 C24 H24A 109.1
C23 C24 H24B 109.1
H24A C24 H24B 107.9
C25 C24 C23 112.4(4)
C25 C24 H24A 109.1
C25 C24 H24B 109.1
C20 C25 H25A 109.0
C20 C25 H25B 109.0
C24 C25 C20 113.0(4)
C24 C25 H25A 109.0
C24 C25 H25B 109.0
H25A C25 H25B 107.8
C55 C54 H54A 109.2
C55 C54 H54B 109.2
C55 C54 C53 112.1(4)
H54A C54 H54B 107.9
C53 C54 H54A 109.2
C53 C54 H54B 109.2
C49 C52 H52A 109.5
C49 C52 H52B 109.5
C49 C52 C53 110.6(4)
H52A C52 H52B 108.1
C53 C52 H52A 109.5
C53 C52 H52B 109.5
C37 C38 H38 107.4
C43 C38 C37 112.3(4)
C43 C38 H38 107.4
C43 C38 C39 111.8(4)
C39 C38 C37 110.4(4)
C39 C38 H38 107.4
C5 C12 H12A 109.5
C5 C12 H12B 109.5
C5 C12 H12C 109.5
H12A C12 H12B 109.5
H12A C12 H12C 109.5
H12B C12 H12C 109.5
O3 C17 C18 109.7(3)
O3 C17 C16 110.3(3)
O3 C17 C11 105.2(3)
C18 C17 C16 108.3(3)
C18 C17 C11 114.8(3)
C16 C17 C11 108.5(3)
C28 C30 H30A 109.5
C28 C30 H30B 109.5
C28 C30 H30C 109.5
H30A C30 H30B 109.5
H30A C30 H30C 109.5
H30B C30 H30C 109.5
C8 C9 C10 111.1(4)
C8 C9 H9A 109.4
C8 C9 H9B 109.4
C10 C9 H9A 109.4
C10 C9 H9B 109.4
H9A C9 H9B 108.0
C44 C43 C38 120.8(5)
C44 C43 C45 121.5(5)
C45 C43 C38 117.7(4)
C38 C39 H39A 109.5
C38 C39 H39B 109.5
H39A C39 H39B 108.1
C40 C39 C38 110.6(4)
C40 C39 H39A 109.5
C40 C39 H39B 109.5
C54 C53 C52 110.0(4)
C54 C53 H53A 108.4
C54 C53 H53 104.5
C54 C53 C58 113.2(12)
C52 C53 H53A 108.4
C52 C53 H53 104.5
C58 C53 C52 108.2(10)
C58 C53 H53A 108.4
C61 C53 C54 118.0(16)
C61 C53 C52 113.7(16)
C61 C53 H53 104.5
C35 C42 H42A 109.5
C35 C42 H42B 109.5
C35 C42 H42C 109.5
H42A C42 H42B 109.5
H42A C42 H42C 109.5
H42B C42 H42C 109.5
C35 C40 H40A 109.1
C35 C40 H40B 109.1
C39 C40 C35 112.5(4)
C39 C40 H40A 109.1
C39 C40 H40B 109.1
H40A C40 H40B 107.8
C50 C57 H57A 109.5
C50 C57 H57B 109.5
C50 C57 H57C 109.5
H57A C57 H57B 109.5
H57A C57 H57C 109.5
H57B C57 H57C 109.5
C31 C36 C35 110.4(4)
C31 C36 H36A 109.6
C31 C36 H36B 109.6
C35 C36 H36A 109.6
C35 C36 H36B 109.6
H36A C36 H36B 108.1
C48 C56 H56A 120.0
C48 C56 H56B 120.0
H56A C56 H56B 120.0
C18 C26 H26A 120.0
C18 C26 H26B 120.0
H26A C26 H26B 120.0
C28 C29 H29A 120.0
C28 C29 H29B 120.0
H29A C29 H29B 120.0
C13 C15 H15A 109.5
C13 C15 H15B 109.5
C13 C15 H15C 109.5
H15A C15 H15B 109.5
H15A C15 H15C 109.5
H15B C15 H15C 109.5
C13 C14 H14A 120.0
C13 C14 H14B 120.0
H14A C14 H14B 120.0
C59 C58 C53 118.4(18)
C59 C58 C60 122.9(16)
C60 C58 C53 118.8(18)
C20 C27 H27A 109.5
C20 C27 H27B 109.5
C20 C27 H27C 109.5
H27A C27 H27B 109.5
H27A C27 H27C 109.5
H27B C27 H27C 109.5
C43 C44 H44A 120.0
C43 C44 H44B 120.0
H44A C44 H44B 120.0
C43 C45 H45A 109.5
C43 C45 H45B 109.5
C43 C45 H45C 109.5
H45A C45 H45B 109.5
H45A C45 H45C 109.5
H45B C45 H45C 109.5
C58 C59 H59A 120.0
C58 C59 H59B 120.0
H59A C59 H59B 120.0
H62A C62 H62B 120.0
C61 C62 H62A 120.0
C61 C62 H62B 120.0
H64A C64 H64B 109.5
H64A C64 H64C 109.5
H64B C64 H64C 109.5
C65 C64 H64A 109.5
C65 C64 H64B 109.5
C65 C64 H64C 109.5
H69A C69 H69B 109.5
H69A C69 H69C 109.5
H69B C69 H69C 109.5
C68 C69 H69A 109.5
C68 C69 H69B 109.5
C68 C69 H69C 109.5
H66A C66 H66B 106.4
C65 C66 H66A 106.3
C65 C66 H66B 106.3
C65 C66 C67 124.1(16)
C67 C66 H66A 106.3
C67 C66 H66B 106.3
C69 C68 H68A 108.0
C69 C68 H68B 108.0
C69 C68 C67 117.0(18)
H68A C68 H68B 107.3
C67 C68 H68A 108.0
C67 C68 H68B 108.0
C64 C65 C66 126.1(19)
C64 C65 H65A 105.8
C64 C65 H65B 105.8
C66 C65 H65A 105.8
C66 C65 H65B 105.8
H65A C65 H65B 106.2
C66 C67 H67A 107.7
C66 C67 H67B 107.7
C68 C67 C66 118.3(14)
C68 C67 H67A 107.7
C68 C67 H67B 107.7
H67A C67 H67B 107.1
C58 C60 H60A 109.5
C58 C60 H60B 109.5
C58 C60 H60C 109.5
H60A C60 H60B 109.5
H60A C60 H60C 109.5
H60B C60 H60C 109.5
H63A C63 H63B 109.5
H63A C63 H63C 109.5
H63B C63 H63C 109.5
C61 C63 H63A 109.5
C61 C63 H63B 109.5
C61 C63 H63C 109.5
C62 C61 C53 121(3)
C62 C61 C63 122(3)
C63 C61 C53 117(2)

loop_
_geom_bond_atom_site_label_1
_geom_bond_atom_site_label_2
_geom_bond_distance
O7 C47 1.437(5)
O7 C32 1.429(5)
O3 C2 1.406(5)
O3 C17 1.434(5)
O1 C1 1.208(5)
O6 H6 0.8400
O6 C32 1.383(5)
O2 H2 0.8400
O2 C2 1.405(5)
C22 H22A 0.9900
C22 H22B 0.9900
C22 C23 1.542(5)
C22 C19 1.531(5)
O4 C16 1.193(5)
O8 C46 1.210(5)
O5 C31 1.205(5)
C18 C19 1.515(5)
C18 C17 1.527(6)
C18 C26 1.316(7)
C47 C48 1.529(6)
C47 C41 1.566(6)
C47 C46 1.541(6)
C32 C31 1.550(6)
C32 C33 1.528(6)
C4 H4 1.0000
C4 C3 1.533(6)
C4 C7 1.540(6)
C4 C5 1.560(6)
C31 C36 1.503(6)
C23 H23 1.0000
C23 C28 1.516(6)
C23 C24 1.529(7)
C16 C21 1.513(6)
C16 C17 1.538(6)
C2 C1 1.556(6)
C2 C3 1.530(5)
C48 C49 1.517(5)
C48 C56 1.313(7)
C49 H49 1.0000
C49 C50 1.550(6)
C49 C52 1.532(6)
C8 H8 1.0000
C8 C13 1.531(6)
C8 C7 1.530(6)
C8 C9 1.534(6)
C19 H19 1.0000
C19 C20 1.545(6)
C1 C6 1.495(7)
C41 H41A 0.9900
C41 H41B 0.9900
C41 C33 1.542(6)
C46 C51 1.510(6)
C3 H3 1.0000
C3 C11 1.538(5)
C10 H10A 0.9900
C10 H10B 0.9900
C10 C5 1.526(6)
C10 C9 1.540(6)
C13 C15 1.498(7)
C13 C14 1.327(7)
C34 H34 1.0000
C34 C35 1.549(6)
C34 C33 1.534(6)
C34 C37 1.533(6)
C50 C51 1.533(6)
C50 C55 1.535(6)
C50 C57 1.539(7)
C7 H7A 0.9900
C7 H7B 0.9900
C11 H11A 0.9900
C11 H11B 0.9900
C11 C17 1.568(5)
C35 C42 1.542(7)
C35 C40 1.545(6)
C35 C36 1.552(6)
C51 H51A 0.9900
C51 H51B 0.9900
C20 C21 1.553(6)
C20 C25 1.538(6)
C20 C27 1.539(6)
C5 C6 1.541(6)
C5 C12 1.534(6)
C33 H33 1.0000
C6 H6A 0.9900
C6 H6B 0.9900
C21 H21A 0.9900
C21 H21B 0.9900
C28 C30 1.501(8)
C28 C29 1.324(7)
C37 H37A 0.9900
C37 H37B 0.9900
C37 C38 1.543(6)
C55 H55A 0.9900
C55 H55B 0.9900
C55 C54 1.523(7)
C24 H24A 0.9900
C24 H24B 0.9900
C24 C25 1.526(6)
C25 H25A 0.9900
C25 H25B 0.9900
C54 H54A 0.9900
C54 H54B 0.9900
C54 C53 1.524(8)
C52 H52A 0.9900
C52 H52B 0.9900
C52 C53 1.555(6)
C38 H38 1.0000
C38 C43 1.520(7)
C38 C39 1.539(7)
C12 H12A 0.9800
C12 H12B 0.9800
C12 H12C 0.9800
C30 H30A 0.9800
C30 H30B 0.9800
C30 H30C 0.9800
C9 H9A 0.9900
C9 H9B 0.9900
C43 C44 1.311(8)
C43 C45 1.497(8)
C39 H39A 0.9900
C39 H39B 0.9900
C39 C40 1.524(7)
C53 H53A 1.0000
C53 H53 1.0000
C53 C58 1.552(19)
C53 C61 1.49(3)
C42 H42A 0.9800
C42 H42B 0.9800
C42 H42C 0.9800
C40 H40A 0.9900
C40 H40B 0.9900
C57 H57A 0.9800
C57 H57B 0.9800
C57 H57C 0.9800
C36 H36A 0.9900
C36 H36B 0.9900
C56 H56A 0.9500
C56 H56B 0.9500
C26 H26A 0.9500
C26 H26B 0.9500
C29 H29A 0.9500
C29 H29B 0.9500
C15 H15A 0.9800
C15 H15B 0.9800
C15 H15C 0.9800
C14 H14A 0.9500
C14 H14B 0.9500
C58 C59 1.31(3)
C58 C60 1.50(3)
C27 H27A 0.9800
C27 H27B 0.9800
C27 H27C 0.9800
C44 H44A 0.9500
C44 H44B 0.9500
C45 H45A 0.9800
C45 H45B 0.9800
C45 H45C 0.9800
C59 H59A 0.9500
C59 H59B 0.9500
C62 H62A 0.9500
C62 H62B 0.9500
C62 C61 1.34(3)
C64 H64A 0.9800
C64 H64B 0.9800
C64 H64C 0.9800
C64 C65 1.47(2)
C69 H69A 0.9800
C69 H69B 0.9800
C69 H69C 0.9800
C69 C68 1.46(2)
C66 H66A 0.9900
C66 H66B 0.9900
C66 C65 1.48(2)
C66 C67 1.487(18)
C68 H68A 0.9900
C68 H68B 0.9900
C68 C67 1.48(2)
C65 H65A 0.9900
C65 H65B 0.9900
C67 H67A 0.9900
C67 H67B 0.9900
C60 H60A 0.9800
C60 H60B 0.9800
C60 H60C 0.9800
C63 H63A 0.9800
C63 H63B 0.9800
C63 H63C 0.9800
C63 C61 1.49(3)

loop_
_geom_torsion_atom_site_label_1
_geom_torsion_atom_site_label_2
_geom_torsion_atom_site_label_3
_geom_torsion_atom_site_label_4
_geom_torsion
O7 C47 C48 C49 -172.5(3)
O7 C47 C48 C56 3.6(6)
O7 C47 C41 C33 -13.3(4)
O7 C47 C46 O8 -8.3(6)
O7 C47 C46 C51 170.6(4)
O7 C32 C31 O5 101.8(5)
O7 C32 C31 C36 -78.3(4)
O7 C32 C33 C41 -40.5(4)
O7 C32 C33 C34 80.5(4)
O3 C2 C1 O1 92.4(4)
O3 C2 C1 C6 -85.2(4)
O3 C2 C3 C4 82.3(4)
O3 C2 C3 C11 -37.4(4)
O1 C1 C6 C5 137.1(4)
O6 C32 C31 O5 -19.3(6)
O6 C32 C31 C36 160.6(4)
O6 C32 C33 C41 79.7(4)
O6 C32 C33 C34 -159.3(4)
O2 C2 C1 O1 -27.6(5)
O2 C2 C1 C6 154.8(4)
O2 C2 C3 C4 -157.3(3)
O2 C2 C3 C11 82.9(4)
C22 C23 C28 C30 58.3(5)
C22 C23 C28 C29 -124.0(5)
C22 C23 C24 C25 -51.5(5)
C22 C19 C20 C21 175.7(3)
C22 C19 C20 C25 58.1(4)
C22 C19 C20 C27 -64.9(4)
O4 C16 C21 C20 120.7(5)
O4 C16 C17 O3 -4.7(6)
O4 C16 C17 C18 -124.7(5)
O4 C16 C17 C11 110.1(5)
O8 C46 C51 C50 123.8(5)
O5 C31 C36 C35 128.6(5)
C18 C19 C20 C21 -55.7(4)
C18 C19 C20 C25 -173.3(3)
C18 C19 C20 C27 63.7(4)
C47 O7 C32 O6 -82.3(4)
C47 O7 C32 C31 157.1(3)
C47 O7 C32 C33 34.6(4)
C47 C48 C49 C50 57.4(5)
C47 C48 C49 C52 -174.1(4)
C47 C41 C33 C32 31.7(4)
C47 C41 C33 C34 -89.9(4)
C47 C46 C51 C50 -55.1(5)
C32 O7 C47 C48 -135.5(4)
C32 O7 C47 C41 -12.8(4)
C32 O7 C47 C46 104.1(4)
C32 C31 C36 C35 -51.3(5)
C4 C3 C11 C17 -91.0(4)
C4 C5 C6 C1 59.5(5)
C31 C32 C33 C41 -154.1(4)
C31 C32 C33 C34 -33.1(5)
C23 C22 C19 C18 174.9(4)
C23 C22 C19 C20 -58.1(4)
C23 C24 C25 C20 55.0(5)
C2 O3 C17 C18 -133.6(4)
C2 O3 C17 C16 107.2(4)
C2 O3 C17 C11 -9.5(4)
C2 C1 C6 C5 -45.4(5)
C2 C3 C11 C17 30.4(4)
C48 C47 C41 C33 106.7(4)
C48 C47 C46 O8 -129.1(5)
C48 C47 C46 C51 49.8(5)
C48 C49 C50 C51 -57.7(5)
C48 C49 C50 C55 -176.0(4)
C48 C49 C50 C57 61.8(5)
C48 C49 C52 C53 175.4(4)
C49 C50 C51 C46 56.8(5)
C49 C50 C55 C54 -54.4(5)
C49 C52 C53 C54 55.3(6)
C49 C52 C53 C58 179.4(12)
C49 C52 C53 C61 -169.9(16)
C19 C22 C23 C28 -179.6(4)
C19 C22 C23 C24 53.4(5)
C19 C18 C17 O3 -173.9(3)
C19 C18 C17 C16 -53.5(4)
C19 C18 C17 C11 67.9(5)
C19 C20 C21 C16 57.3(4)
C19 C20 C25 C24 -56.9(5)
C1 C2 C3 C4 -32.3(5)
C1 C2 C3 C11 -152.1(4)
C41 C47 C48 C49 70.2(5)
C41 C47 C48 C56 -113.7(5)
C41 C47 C46 O8 106.3(5)
C41 C47 C46 C51 -74.8(5)
C46 C47 C48 C49 -51.3(5)
C46 C47 C48 C56 124.7(5)
C46 C47 C41 C33 -131.4(3)
C3 C4 C7 C8 177.6(3)
C3 C4 C5 C10 -179.0(4)
C3 C4 C5 C6 -61.5(4)
C3 C4 C5 C12 58.0(5)
C3 C2 C1 O1 -151.3(4)
C3 C2 C1 C6 31.1(5)
C3 C11 C17 O3 -14.5(4)
C3 C11 C17 C18 106.2(4)
C3 C11 C17 C16 -132.5(3)
C10 C5 C6 C1 176.8(4)
C13 C8 C7 C4 178.9(3)
C13 C8 C9 C10 -179.6(4)
C34 C35 C40 C39 -57.9(5)
C34 C35 C36 C31 62.6(5)
C34 C37 C38 C43 -179.1(4)
C34 C37 C38 C39 55.4(5)
C50 C49 C52 C53 -57.2(5)
C50 C55 C54 C53 56.3(6)
C7 C4 C3 C2 173.4(3)
C7 C4 C3 C11 -73.7(4)
C7 C4 C5 C10 56.3(5)
C7 C4 C5 C6 173.8(4)
C7 C4 C5 C12 -66.7(5)
C7 C8 C13 C15 -39.6(6)
C7 C8 C13 C14 142.7(5)
C7 C8 C9 C10 -53.9(5)
C35 C34 C33 C32 46.4(5)
C35 C34 C33 C41 159.4(4)
C35 C34 C37 C38 -57.3(5)
C51 C50 C55 C54 -171.7(4)
C5 C4 C3 C2 48.6(5)
C5 C4 C3 C11 161.5(3)
C5 C4 C7 C8 -56.9(5)
C5 C10 C9 C8 56.7(5)
C33 C32 C31 O5 -143.4(4)
C33 C32 C31 C36 36.5(5)
C33 C34 C35 C42 58.8(5)
C33 C34 C35 C40 -177.7(4)
C33 C34 C35 C36 -60.8(5)
C33 C34 C37 C38 176.4(4)
C21 C16 C17 O3 174.8(3)
C21 C16 C17 C18 54.8(4)
C21 C16 C17 C11 -70.4(4)
C21 C20 C25 C24 -174.3(4)
C28 C23 C24 C25 -177.4(4)
C37 C34 C35 C42 -66.5(5)
C37 C34 C35 C40 57.0(5)
C37 C34 C35 C36 173.8(4)
C37 C34 C33 C32 171.8(4)
C37 C34 C33 C41 -75.2(5)
C37 C38 C43 C44 115.5(6)
C37 C38 C43 C45 -65.3(6)
C37 C38 C39 C40 -55.0(6)
C55 C50 C51 C46 174.3(4)
C55 C54 C53 C52 -54.9(6)
C55 C54 C53 C58 -176.1(11)
C55 C54 C53 C61 172.4(16)
C24 C23 C28 C30 -176.2(4)
C24 C23 C28 C29 1.6(7)
C25 C20 C21 C16 174.4(4)
C54 C53 C58 C59 -131.4(19)
C54 C53 C58 C60 49.8(19)
C54 C53 C61 C62 27(4)
C54 C53 C61 C63 -155(2)
C52 C49 C50 C51 173.7(4)
C52 C49 C50 C55 55.3(5)
C52 C49 C50 C57 -66.9(5)
C52 C53 C58 C59 106(2)
C52 C53 C58 C60 -72(2)
C52 C53 C61 C62 -104(3)
C52 C53 C61 C63 74(3)
C38 C39 C40 C35 57.8(6)
C12 C5 C6 C1 -62.5(5)
C17 O3 C2 O2 -87.4(4)
C17 O3 C2 C1 153.6(3)
C17 O3 C2 C3 30.4(5)
C17 C18 C19 C22 -176.8(3)
C17 C18 C19 C20 56.2(4)
C17 C16 C21 C20 -58.8(5)
C9 C8 C13 C15 84.7(5)
C9 C8 C13 C14 -93.0(5)
C9 C8 C7 C4 55.0(5)
C9 C10 C5 C4 -56.9(5)
C9 C10 C5 C6 -173.6(4)
C9 C10 C5 C12 67.1(5)
C43 C38 C39 C40 179.3(4)
C39 C38 C43 C44 -119.8(6)
C39 C38 C43 C45 59.5(6)
C42 C35 C40 C39 66.8(5)
C42 C35 C36 C31 -60.0(5)
C40 C35 C36 C31 179.5(4)
C57 C50 C51 C46 -64.2(5)
C57 C50 C55 C54 68.0(5)
C36 C35 C40 C39 -174.3(4)
C56 C48 C49 C50 -118.5(5)
C56 C48 C49 C52 10.0(7)
C26 C18 C19 C22 5.4(6)
C26 C18 C19 C20 -121.5(5)
C26 C18 C17 O3 3.9(6)
C26 C18 C17 C16 124.3(5)
C26 C18 C17 C11 -114.3(5)
C27 C20 C21 C16 -64.7(5)
C27 C20 C25 C24 66.8(5)
C69 C68 C67 C66 176.3(16)
C65 C66 C67 C68 -171.3(15)
C67 C66 C65 C64 -175.1(14)
